data_7039667
loop_
_publ_author_name
'Kwan, Enrique Huang'
'Kawai, Yasushi Jack'
'Kamakura, Sei'
'Yamashita, Makoto'

_publ_section_title
;
 A long-tethered (P-B-P)-pincer ligand: synthesis, complexation, and
 application to catalytic dehydrogenation of alkanes.
;
_journal_issue 40
_journal_name_full 'Dalton transactions (Cambridge, England : 2003)'
_journal_page_first 15931
_journal_page_last 15941
_journal_paper_doi 10.1039/c6dt02075e
_journal_volume 45
_journal_year 2016
_chemical_formula_moiety '4(C28 H53 B Cl Ir N2 P2), 3(C6 H6)'
_chemical_formula_sum 'C130 H230 B4 Cl4 Ir4 N8 P8'
_chemical_formula_weight 3106.81
_chemical_name_systematic
;
 ?
;
_space_group_crystal_system orthorhombic
_space_group_IT_number 61
_space_group_name_Hall '-P 2ac 2ab'
_space_group_name_H-M_alt 'P b c a'
_symmetry_space_group_name_Hall '-P 2ac 2ab'
_symmetry_space_group_name_H-M 'P b c a'
_atom_sites_solution_hydrogens mixed
_audit_creation_method SHELXL-2014
_audit_update_record
;
2016-05-24 deposited with the CCDC.
2016-06-23 downloaded from the CCDC.
;
_cell_angle_alpha 90
_cell_angle_beta 90
_cell_angle_gamma 90
_cell_formula_units_Z 2
_cell_length_a 9.369(3)
_cell_length_b 21.885(6)
_cell_length_c 33.532(9)
_cell_measurement_reflns_used 15039
_cell_measurement_temperature 93.1500
_cell_measurement_theta_max 30.6705
_cell_measurement_theta_min 2.6586
_cell_volume 6875(3)
_computing_cell_refinement 'RIGAKU CrystalClear'
_computing_data_collection 'RIGAKU CrystalClear'
_computing_data_reduction 'RIGAKU CrystalClear'
_computing_molecular_graphics 'Yadokari-XG 2009(Wakita Nemoto et al.)'
_computing_publication_material 'Yadokari-XG 2009(Wakita,Nemoto et al.)'
_computing_structure_refinement 'SHELXL-2014 (Sheldrick, 2014)'
_computing_structure_solution SIR-97
_diffrn_ambient_temperature 93(2)
_diffrn_detector_area_resol_mean 28.5714
_diffrn_measured_fraction_theta_full 0.998
_diffrn_measured_fraction_theta_max 0.997
_diffrn_measurement_device_type 'Rigaku VariMax Saturn'
_diffrn_measurement_method 'omega scans'
_diffrn_radiation_monochromator Confocal
_diffrn_radiation_source 'rotating-anode X-ray tube'
_diffrn_radiation_type MoK\a
_diffrn_radiation_wavelength 0.71075
_diffrn_reflns_av_R_equivalents 0.0853
_diffrn_reflns_av_unetI/netI 0.0481
_diffrn_reflns_Laue_measured_fraction_full 0.998
_diffrn_reflns_Laue_measured_fraction_max 0.997
_diffrn_reflns_limit_h_max 12
_diffrn_reflns_limit_h_min -12
_diffrn_reflns_limit_k_max 28
_diffrn_reflns_limit_k_min -28
_diffrn_reflns_limit_l_max 39
_diffrn_reflns_limit_l_min -43
_diffrn_reflns_number 67732
_diffrn_reflns_point_group_measured_fraction_full 0.998
_diffrn_reflns_point_group_measured_fraction_max 0.997
_diffrn_reflns_theta_full 25.242
_diffrn_reflns_theta_max 27.470
_diffrn_reflns_theta_min 3.061
_exptl_absorpt_coefficient_mu 4.079
_exptl_absorpt_correction_T_max 0.8478
_exptl_absorpt_correction_T_min 0.7701
_exptl_absorpt_correction_type numerical
_exptl_absorpt_process_details '(NUMABS; Rigaku, 2005)'
_exptl_crystal_colour Yellow
_exptl_crystal_density_diffrn 1.501
_exptl_crystal_description Prism
_exptl_crystal_F_000 3164
_exptl_crystal_size_max 0.070
_exptl_crystal_size_mid 0.060
_exptl_crystal_size_min 0.040
_refine_diff_density_max 2.669
_refine_diff_density_min -1.690
_refine_diff_density_rms 0.159
_refine_ls_extinction_method none
_refine_ls_goodness_of_fit_ref 1.184
_refine_ls_hydrogen_treatment mixed
_refine_ls_matrix_type full
_refine_ls_number_parameters 400
_refine_ls_number_reflns 7855
_refine_ls_number_restraints 153
_refine_ls_restrained_S_all 1.180
_refine_ls_R_factor_all 0.0611
_refine_ls_R_factor_gt 0.0501
_refine_ls_shift/su_max 0.001
_refine_ls_shift/su_mean 0.000
_refine_ls_structure_factor_coef Fsqd
_refine_ls_weighting_details 'w=1/[\s^2^(Fo^2^)+(0.0160P)^2^+35.7111P] where P=(Fo^2^+2Fc^2^)/3'
_refine_ls_weighting_scheme calc
_refine_ls_wR_factor_gt 0.0889
_refine_ls_wR_factor_ref 0.0928
_reflns_Friedel_coverage 0.000
_reflns_number_gt 6771
_reflns_number_total 7855
_reflns_threshold_expression 'I > 2\s(I)'
_cod_data_source_file c6dt02075e3.cif
_cod_data_source_block 9
_cod_depositor_comments
;
The following automatic conversions were performed:

'_exptl_absorpt_correction_type' value 'Numerical' changed to
'numerical' according to
/usr/data/users/saulius/crontab/automatic-downloads/rss-feeds/RSC/lib/dictionaries/cif_core.dic
dictionary named 'cif_core.dic' version 2.4.2 from 2011-04-26.

Automatic conversion script
Id: cif_fix_values 4268 2015-11-12 08:31:59Z antanas 

 Adding full bibliography for 7039667--7039668.cif.
;
_cod_original_cell_volume 6876(3)
_cod_database_code 7039667
_shelx_space_group_comment
;
The symmetry employed for this shelxl refinement is uniquely defined
by the following loop, which should always be used as a source of
symmetry information in preference to the above space-group names.
They are only intended as comments.
;
_shelx_estimated_absorpt_t_min 0.763
_shelx_estimated_absorpt_t_max 0.854
_shelxl_version_number 2014-3

loop_
_space_group_symop_operation_xyz
'x, y, z'
'-x+1/2, -y, z+1/2'
'x+1/2, -y+1/2, -z'
'-x, y+1/2, -z+1/2'
'-x, -y, -z'
'x-1/2, y, -z-1/2'
'-x-1/2, y-1/2, z'
'x, -y-1/2, z-1/2'

loop_
_atom_site_label
_atom_site_type_symbol
_atom_site_fract_x
_atom_site_fract_y
_atom_site_fract_z
_atom_site_U_iso_or_equiv
_atom_site_adp_type
_atom_site_occupancy
_atom_site_site_symmetry_order
_atom_site_calc_flag
_atom_site_refinement_flags_posn
_atom_site_refinement_flags_adp
_atom_site_refinement_flags_occupancy
_atom_site_disorder_assembly
_atom_site_disorder_group
Ir1 Ir 0.72960(2) 0.27522(2) 0.12638(2) 0.01334(7) Uani 1 1 d . . . . .
H1 H 0.644(6) 0.262(2) 0.1622(16) 0.016 Uiso 1 1 d . U . . .
Cl1 Cl 0.85767(15) 0.31216(7) 0.06740(4) 0.0241(3) Uani 1 1 d . . . . .
B1 B 0.8509(7) 0.2083(3) 0.1499(2) 0.0208(14) Uani 1 1 d . . . . .
N1 N 0.8804(5) 0.1929(2) 0.19063(14) 0.0182(10) Uani 1 1 d . . . . .
C1 C 0.9727(6) 0.1427(3) 0.19178(18) 0.0210(12) Uani 1 1 d . . . . .
C2 C 1.0345(6) 0.1129(3) 0.2238(2) 0.0263(13) Uani 1 1 d . . . . .
H2 H 1.0156 0.1254 0.2504 0.032 Uiso 1 1 calc R U . . .
C3 C 1.1255(7) 0.0639(3) 0.2157(2) 0.0320(16) Uani 1 1 d . . . . .
H3 H 1.1706 0.0432 0.2372 0.038 Uiso 1 1 calc R U . . .
C4 C 1.1515(7) 0.0447(3) 0.1768(2) 0.0314(15) Uani 1 1 d . . . . .
H4 H 1.2137 0.0112 0.1721 0.038 Uiso 1 1 calc R U . . .
C5 C 1.0879(6) 0.0739(3) 0.1448(2) 0.0255(13) Uani 1 1 d . . . . .
H5 H 1.1039 0.0601 0.1183 0.031 Uiso 1 1 calc R U . . .
C6 C 0.9995(6) 0.1240(3) 0.15225(18) 0.0200(12) Uani 1 1 d . . . . .
N2 N 0.9295(4) 0.1634(2) 0.12609(14) 0.0168(9) Uani 1 1 d . . . . .
C7 C 0.8145(6) 0.2159(2) 0.22731(15) 0.0187(11) Uani 1 1 d . . . . .
H7 H 0.8295 0.1854 0.2488 0.022 Uiso 1 1 calc R U . . .
H7A H 0.7104 0.2195 0.2229 0.022 Uiso 1 1 calc R U . . .
C8 C 0.8713(6) 0.2775(2) 0.24148(17) 0.0219(12) Uani 1 1 d . . . . .
H8 H 0.9749 0.2794 0.2357 0.026 Uiso 1 1 calc R U . . .
H8A H 0.8593 0.2800 0.2708 0.026 Uiso 1 1 calc R U . . .
C9 C 0.7982(6) 0.3334(2) 0.22222(16) 0.0186(11) Uani 1 1 d . . . . .
H9 H 0.8306 0.3699 0.2371 0.022 Uiso 1 1 calc R U . . .
H9A H 0.6945 0.3293 0.2272 0.022 Uiso 1 1 calc R U . . .
P1 P 0.82048(14) 0.35039(6) 0.16847(4) 0.0149(3) Uani 1 1 d . . . . .
C10 C 0.6977(6) 0.4193(2) 0.16402(18) 0.0224(12) Uani 1 1 d . . . . .
C11 C 0.6918(7) 0.4410(3) 0.12049(19) 0.0287(14) Uani 1 1 d . . . . .
H11 H 0.6750 0.4059 0.1030 0.043 Uiso 1 1 calc R U . . .
H11A H 0.7826 0.4604 0.1134 0.043 Uiso 1 1 calc R U . . .
H11B H 0.6141 0.4706 0.1173 0.043 Uiso 1 1 calc R U . . .
C12 C 0.7371(7) 0.4732(3) 0.1906(2) 0.0285(14) Uani 1 1 d . . . . .
H12 H 0.6660 0.5057 0.1875 0.043 Uiso 1 1 calc R U . . .
H12A H 0.8314 0.4887 0.1830 0.043 Uiso 1 1 calc R U . . .
H12B H 0.7393 0.4599 0.2185 0.043 Uiso 1 1 calc R U . . .
C13 C 0.5467(6) 0.3979(3) 0.17528(18) 0.0234(13) Uani 1 1 d . . . . .
H13 H 0.4770 0.4288 0.1671 0.035 Uiso 1 1 calc R U . . .
H13A H 0.5410 0.3920 0.2042 0.035 Uiso 1 1 calc R U . . .
H13B H 0.5258 0.3592 0.1617 0.035 Uiso 1 1 calc R U . . .
C14 C 1.0144(6) 0.3744(3) 0.16478(17) 0.0200(12) Uani 1 1 d . . . . .
C15 C 1.0417(7) 0.4183(3) 0.12971(18) 0.0274(14) Uani 1 1 d . . . . .
H15 H 1.1448 0.4227 0.1256 0.041 Uiso 1 1 calc R U . . .
H15A H 1.0003 0.4584 0.1358 0.041 Uiso 1 1 calc R U . . .
H15B H 0.9976 0.4019 0.1055 0.041 Uiso 1 1 calc R U . . .
C16 C 1.0704(6) 0.4054(3) 0.20288(18) 0.0254(13) Uani 1 1 d . . . . .
H16 H 1.0610 0.3772 0.2254 0.038 Uiso 1 1 calc R U . . .
H16A H 1.0148 0.4424 0.2082 0.038 Uiso 1 1 calc R U . . .
H16B H 1.1711 0.4162 0.1993 0.038 Uiso 1 1 calc R U . . .
C17 C 1.1001(6) 0.3160(3) 0.15721(18) 0.0236(13) Uani 1 1 d . . . . .
H17 H 1.0756 0.2995 0.1309 0.035 Uiso 1 1 calc R U . . .
H17A H 1.0772 0.2857 0.1778 0.035 Uiso 1 1 calc R U . . .
H17B H 1.2023 0.3253 0.1581 0.035 Uiso 1 1 calc R U . . .
C18 C 0.9386(6) 0.1553(3) 0.08304(17) 0.0204(12) Uani 1 1 d . . . . .
H18 H 1.0283 0.1334 0.0768 0.025 Uiso 1 1 calc R U . . .
H18A H 0.9441 0.1960 0.0703 0.025 Uiso 1 1 calc R U . . .
C19 C 0.8143(6) 0.1202(3) 0.06455(18) 0.0228(12) Uani 1 1 d . . . . .
H19 H 0.7812 0.0890 0.0838 0.027 Uiso 1 1 calc R U . . .
H19A H 0.8490 0.0985 0.0405 0.027 Uiso 1 1 calc R U . . .
C20 C 0.6862(6) 0.1606(3) 0.05267(16) 0.0198(12) Uani 1 1 d . . . . .
H20 H 0.6150 0.1340 0.0395 0.024 Uiso 1 1 calc R U . . .
H20A H 0.7202 0.1900 0.0323 0.024 Uiso 1 1 calc R U . . .
P2 P 0.59247(14) 0.20465(6) 0.09130(4) 0.0158(3) Uani 1 1 d . . . . .
C21 C 0.4946(6) 0.1466(2) 0.12321(17) 0.0179(11) Uani 1 1 d . . . . .
C22 C 0.3746(6) 0.1782(3) 0.14728(18) 0.0231(12) Uani 1 1 d . . . . .
H22 H 0.3366 0.1496 0.1671 0.035 Uiso 1 1 calc R U . . .
H22A H 0.2980 0.1907 0.1291 0.035 Uiso 1 1 calc R U . . .
H22B H 0.4133 0.2143 0.1608 0.035 Uiso 1 1 calc R U . . .
C23 C 0.5959(6) 0.1184(3) 0.15427(17) 0.0224(12) Uani 1 1 d . . . . .
H23 H 0.5444 0.0875 0.1698 0.034 Uiso 1 1 calc R U . . .
H23A H 0.6311 0.1504 0.1721 0.034 Uiso 1 1 calc R U . . .
H23B H 0.6767 0.0991 0.1406 0.034 Uiso 1 1 calc R U . . .
C24 C 0.4347(6) 0.0935(3) 0.09812(18) 0.0235(13) Uani 1 1 d . . . . .
H24 H 0.5138 0.0710 0.0858 0.035 Uiso 1 1 calc R U . . .
H24A H 0.3722 0.1098 0.0772 0.035 Uiso 1 1 calc R U . . .
H24B H 0.3801 0.0659 0.1153 0.035 Uiso 1 1 calc R U . . .
C25 C 0.4548(6) 0.2490(3) 0.06094(17) 0.0183(12) Uani 1 1 d . . . . .
C26 C 0.5270(6) 0.2744(3) 0.02278(17) 0.0231(12) Uani 1 1 d . . . . .
H26 H 0.5376 0.2415 0.0032 0.035 Uiso 1 1 calc R U . . .
H26A H 0.6213 0.2908 0.0296 0.035 Uiso 1 1 calc R U . . .
H26B H 0.4679 0.3070 0.0115 0.035 Uiso 1 1 calc R U . . .
C27 C 0.4089(6) 0.3041(3) 0.08619(17) 0.0239(13) Uani 1 1 d . . . . .
H27 H 0.3328 0.3263 0.0724 0.036 Uiso 1 1 calc R U . . .
H27A H 0.4908 0.3313 0.0902 0.036 Uiso 1 1 calc R U . . .
H27B H 0.3738 0.2898 0.1121 0.036 Uiso 1 1 calc R U . . .
C28 C 0.3250(6) 0.2132(3) 0.04681(19) 0.0285(14) Uani 1 1 d . . . . .
H28 H 0.2705 0.1990 0.0700 0.043 Uiso 1 1 calc R U . . .
H28A H 0.3564 0.1779 0.0311 0.043 Uiso 1 1 calc R U . . .
H28B H 0.2645 0.2396 0.0303 0.043 Uiso 1 1 calc R U . . .
C29 C 0.1588(10) 0.0168(6) 0.0227(4) 0.057(3) Uani 0.5 1 d G U P A -1
H29 H 0.0626 0.0269 0.0288 0.068 Uiso 0.5 1 calc R U P A -1
C30 C 0.2381(14) 0.0541(5) -0.0024(4) 0.062(3) Uani 0.5 1 d G U P A -1
H30 H 0.1961 0.0897 -0.0136 0.074 Uiso 0.5 1 calc R U P A -1
C31 C 0.3789(13) 0.0393(5) -0.0113(3) 0.066(3) Uani 0.5 1 d G U P A -1
H31 H 0.4331 0.0648 -0.0285 0.080 Uiso 0.5 1 calc R U P A -1
C32 C 0.4403(10) -0.0128(6) 0.0051(4) 0.066(3) Uani 0.5 1 d G U P A -1
H32 H 0.5366 -0.0229 -0.0010 0.080 Uiso 0.5 1 calc R U P A -1
C33 C 0.3610(13) -0.0501(4) 0.0303(3) 0.057(3) Uani 0.5 1 d G U P A -1
H33 H 0.4030 -0.0857 0.0414 0.069 Uiso 0.5 1 calc R U P A -1
C34 C 0.2202(13) -0.0353(5) 0.0391(3) 0.057(3) Uani 0.5 1 d G U P A -1
H34 H 0.1660 -0.0608 0.0563 0.069 Uiso 0.5 1 calc R U P A -1
C35 C 0.0863(18) 0.0452(7) -0.0149(5) 0.048(3) Uani 0.5 1 d . U P B 2
H35 H 0.1457 0.0765 -0.0254 0.058 Uiso 0.5 1 calc R U P B 2
C36 C 0.126(2) 0.0169(9) 0.0197(6) 0.055(2) Uani 0.5 1 d . U P B 2
H36 H 0.2109 0.0284 0.0331 0.066 Uiso 0.5 1 calc R U P B 2
C37 C 0.0368(17) -0.0299(7) 0.0351(5) 0.045(3) Uani 0.5 1 d . U P B 2
H37 H 0.0617 -0.0505 0.0590 0.054 Uiso 0.5 1 calc R U P B 2

loop_
_atom_site_aniso_label
_atom_site_aniso_U_11
_atom_site_aniso_U_22
_atom_site_aniso_U_33
_atom_site_aniso_U_23
_atom_site_aniso_U_13
_atom_site_aniso_U_12
Ir1 0.01337(10) 0.01435(11) 0.01230(11) 0.00031(8) -0.00100(7) 0.00004(7)
Cl1 0.0244(7) 0.0312(8) 0.0168(7) 0.0009(6) 0.0011(5) -0.0072(6)
B1 0.023(3) 0.012(3) 0.027(4) 0.002(3) 0.000(3) 0.002(2)
N1 0.020(2) 0.014(2) 0.021(3) 0.0047(19) -0.0019(19) 0.0038(18)
C1 0.013(3) 0.019(3) 0.031(3) 0.004(2) -0.008(2) -0.003(2)
C2 0.026(3) 0.021(3) 0.031(4) 0.008(3) -0.007(3) -0.007(2)
C3 0.023(3) 0.021(3) 0.052(5) 0.016(3) -0.010(3) -0.004(2)
C4 0.024(3) 0.015(3) 0.055(5) 0.007(3) -0.001(3) 0.000(2)
C5 0.012(3) 0.020(3) 0.044(4) -0.002(3) 0.001(2) -0.001(2)
C6 0.012(3) 0.018(3) 0.030(3) 0.001(2) -0.002(2) -0.005(2)
N2 0.012(2) 0.019(2) 0.019(2) 0.0007(19) -0.0009(18) 0.0009(17)
C7 0.024(3) 0.022(3) 0.010(3) 0.004(2) 0.000(2) -0.003(2)
C8 0.025(3) 0.022(3) 0.019(3) -0.002(2) -0.006(2) -0.005(2)
C9 0.021(3) 0.018(3) 0.017(3) -0.003(2) 0.002(2) -0.003(2)
P1 0.0152(6) 0.0162(7) 0.0134(7) -0.0005(5) -0.0012(5) -0.0013(5)
C10 0.029(3) 0.014(3) 0.024(3) -0.001(2) -0.001(2) 0.003(2)
C11 0.032(3) 0.020(3) 0.033(4) 0.005(3) -0.006(3) 0.006(2)
C12 0.032(3) 0.015(3) 0.039(4) 0.001(3) -0.003(3) 0.004(2)
C13 0.020(3) 0.024(3) 0.027(3) -0.002(3) -0.003(2) 0.007(2)
C14 0.015(3) 0.021(3) 0.024(3) -0.001(2) -0.002(2) -0.005(2)
C15 0.029(3) 0.029(3) 0.024(3) 0.005(3) 0.000(3) -0.010(3)
C16 0.027(3) 0.021(3) 0.029(3) -0.001(3) -0.001(3) -0.004(2)
C17 0.017(3) 0.030(3) 0.024(3) -0.002(3) 0.005(2) -0.004(2)
C18 0.013(3) 0.026(3) 0.023(3) -0.007(2) 0.003(2) 0.001(2)
C19 0.019(3) 0.028(3) 0.020(3) -0.004(2) 0.001(2) 0.000(2)
C20 0.020(3) 0.023(3) 0.016(3) -0.004(2) 0.002(2) -0.004(2)
P2 0.0138(6) 0.0198(7) 0.0138(7) -0.0004(5) -0.0015(5) -0.0016(5)
C21 0.018(3) 0.018(3) 0.018(3) -0.001(2) 0.006(2) -0.003(2)
C22 0.018(3) 0.023(3) 0.028(3) 0.000(2) 0.006(2) -0.001(2)
C23 0.026(3) 0.022(3) 0.019(3) 0.006(2) 0.000(2) -0.006(2)
C24 0.018(3) 0.022(3) 0.030(3) -0.003(3) 0.002(2) -0.007(2)
C25 0.015(3) 0.021(3) 0.019(3) -0.003(2) -0.001(2) 0.000(2)
C26 0.021(3) 0.031(3) 0.017(3) 0.005(2) -0.002(2) 0.001(2)
C27 0.019(3) 0.031(3) 0.022(3) 0.002(3) -0.001(2) 0.009(2)
C28 0.020(3) 0.038(4) 0.027(3) 0.001(3) -0.007(2) -0.003(3)
C29 0.065(5) 0.054(4) 0.052(4) -0.016(4) -0.003(4) -0.001(4)
C30 0.077(5) 0.055(5) 0.053(5) -0.008(4) -0.010(4) -0.003(4)
C31 0.083(6) 0.066(6) 0.050(6) -0.009(5) 0.000(5) -0.015(5)
C32 0.075(6) 0.071(6) 0.053(6) -0.027(5) -0.003(5) -0.003(5)
C33 0.072(6) 0.053(5) 0.046(6) -0.016(5) -0.019(5) 0.007(5)
C34 0.069(5) 0.053(5) 0.050(5) -0.014(4) -0.006(5) -0.008(4)
C35 0.059(5) 0.040(5) 0.046(5) -0.004(4) 0.008(5) -0.005(4)
C36 0.062(5) 0.053(4) 0.051(4) -0.010(4) 0.002(4) -0.001(4)
C37 0.056(5) 0.042(5) 0.038(5) -0.004(4) 0.006(5) 0.006(5)

loop_
_atom_type_symbol
_atom_type_description
_atom_type_scat_dispersion_real
_atom_type_scat_dispersion_imag
_atom_type_scat_source
C C 0.0033 0.0016 'International Tables Vol C Tables 4.2.6.8 and 6.1.1.4'
H H 0.0000 0.0000 'International Tables Vol C Tables 4.2.6.8 and 6.1.1.4'
B B 0.0013 0.0007 'International Tables Vol C Tables 4.2.6.8 and 6.1.1.4'
Cl Cl 0.1484 0.1585 'International Tables Vol C Tables 4.2.6.8 and 6.1.1.4'
Ir Ir -1.4442 7.9887 'International Tables Vol C Tables 4.2.6.8 and 6.1.1.4'
N N 0.0061 0.0033 'International Tables Vol C Tables 4.2.6.8 and 6.1.1.4'
P P 0.1023 0.0942 'International Tables Vol C Tables 4.2.6.8 and 6.1.1.4'

loop_
_geom_angle_atom_site_label_1
_geom_angle_atom_site_label_2
_geom_angle_atom_site_label_3
_geom_angle
_geom_angle_site_symmetry_1
_geom_angle_site_symmetry_3
B1 Ir1 P2 91.51(19) . .
B1 Ir1 P1 94.05(19) . .
P2 Ir1 P1 167.59(5) . .
B1 Ir1 Cl1 106.2(2) . .
P2 Ir1 Cl1 94.67(5) . .
P1 Ir1 Cl1 94.42(5) . .
B1 Ir1 H1 81(2) . .
P2 Ir1 H1 89(2) . .
P1 Ir1 H1 81(2) . .
Cl1 Ir1 H1 172(2) . .
N1 B1 N2 105.3(5) . .
N1 B1 Ir1 130.7(4) . .
N2 B1 Ir1 124.0(5) . .
C1 N1 B1 109.3(5) . .
C1 N1 C7 120.5(5) . .
B1 N1 C7 129.6(5) . .
C2 C1 N1 130.6(6) . .
C2 C1 C6 121.3(6) . .
N1 C1 C6 108.2(5) . .
C1 C2 C3 117.8(6) . .
C1 C2 H2 121.1 . .
C3 C2 H2 121.1 . .
C4 C3 C2 121.3(6) . .
C4 C3 H3 119.4 . .
C2 C3 H3 119.4 . .
C5 C4 C3 120.9(6) . .
C5 C4 H4 119.6 . .
C3 C4 H4 119.6 . .
C4 C5 C6 118.6(6) . .
C4 C5 H5 120.7 . .
C6 C5 H5 120.7 . .
N2 C6 C5 130.6(6) . .
N2 C6 C1 109.2(5) . .
C5 C6 C1 120.2(5) . .
C6 N2 C18 121.3(5) . .
C6 N2 B1 108.0(5) . .
C18 N2 B1 130.6(5) . .
N1 C7 C8 114.7(5) . .
N1 C7 H7 108.6 . .
C8 C7 H7 108.6 . .
N1 C7 H7A 108.6 . .
C8 C7 H7A 108.6 . .
H7 C7 H7A 107.6 . .
C7 C8 C9 114.5(5) . .
C7 C8 H8 108.6 . .
C9 C8 H8 108.6 . .
C7 C8 H8A 108.6 . .
C9 C8 H8A 108.6 . .
H8 C8 H8A 107.6 . .
C8 C9 P1 121.1(4) . .
C8 C9 H9 107.1 . .
P1 C9 H9 107.1 . .
C8 C9 H9A 107.1 . .
P1 C9 H9A 107.1 . .
H9 C9 H9A 106.8 . .
C9 P1 C14 103.1(3) . .
C9 P1 C10 99.6(3) . .
C14 P1 C10 110.8(3) . .
C9 P1 Ir1 114.00(18) . .
C14 P1 Ir1 120.45(19) . .
C10 P1 Ir1 106.94(19) . .
C12 C10 C11 109.0(5) . .
C12 C10 C13 108.4(5) . .
C11 C10 C13 107.2(5) . .
C12 C10 P1 114.9(4) . .
C11 C10 P1 109.9(4) . .
C13 C10 P1 107.2(4) . .
C10 C11 H11 109.5 . .
C10 C11 H11A 109.5 . .
H11 C11 H11A 109.5 . .
C10 C11 H11B 109.5 . .
H11 C11 H11B 109.5 . .
H11A C11 H11B 109.5 . .
C10 C12 H12 109.5 . .
C10 C12 H12A 109.5 . .
H12 C12 H12A 109.5 . .
C10 C12 H12B 109.5 . .
H12 C12 H12B 109.5 . .
H12A C12 H12B 109.5 . .
C10 C13 H13 109.5 . .
C10 C13 H13A 109.5 . .
H13 C13 H13A 109.5 . .
C10 C13 H13B 109.5 . .
H13 C13 H13B 109.5 . .
H13A C13 H13B 109.5 . .
C17 C14 C16 109.1(5) . .
C17 C14 C15 107.9(5) . .
C16 C14 C15 107.6(5) . .
C17 C14 P1 106.4(4) . .
C16 C14 P1 113.3(4) . .
C15 C14 P1 112.5(4) . .
C14 C15 H15 109.5 . .
C14 C15 H15A 109.5 . .
H15 C15 H15A 109.5 . .
C14 C15 H15B 109.5 . .
H15 C15 H15B 109.5 . .
H15A C15 H15B 109.5 . .
C14 C16 H16 109.5 . .
C14 C16 H16A 109.5 . .
H16 C16 H16A 109.5 . .
C14 C16 H16B 109.5 . .
H16 C16 H16B 109.5 . .
H16A C16 H16B 109.5 . .
C14 C17 H17 109.5 . .
C14 C17 H17A 109.5 . .
H17 C17 H17A 109.5 . .
C14 C17 H17B 109.5 . .
H17 C17 H17B 109.5 . .
H17A C17 H17B 109.5 . .
N2 C18 C19 114.8(5) . .
N2 C18 H18 108.6 . .
C19 C18 H18 108.6 . .
N2 C18 H18A 108.6 . .
C19 C18 H18A 108.6 . .
H18 C18 H18A 107.5 . .
C18 C19 C20 114.2(5) . .
C18 C19 H19 108.7 . .
C20 C19 H19 108.7 . .
C18 C19 H19A 108.7 . .
C20 C19 H19A 108.7 . .
H19 C19 H19A 107.6 . .
C19 C20 P2 119.4(4) . .
C19 C20 H20 107.5 . .
P2 C20 H20 107.5 . .
C19 C20 H20A 107.5 . .
P2 C20 H20A 107.5 . .
H20 C20 H20A 107.0 . .
C20 P2 C21 106.1(2) . .
C20 P2 C25 102.3(3) . .
C21 P2 C25 108.4(2) . .
C20 P2 Ir1 116.10(18) . .
C21 P2 Ir1 115.21(18) . .
C25 P2 Ir1 107.74(18) . .
C23 C21 C24 106.9(5) . .
C23 C21 C22 105.9(5) . .
C24 C21 C22 111.0(4) . .
C23 C21 P2 110.6(4) . .
C24 C21 P2 111.9(4) . .
C22 C21 P2 110.3(4) . .
C21 C22 H22 109.5 . .
C21 C22 H22A 109.5 . .
H22 C22 H22A 109.5 . .
C21 C22 H22B 109.5 . .
H22 C22 H22B 109.5 . .
H22A C22 H22B 109.5 . .
C21 C23 H23 109.5 . .
C21 C23 H23A 109.5 . .
H23 C23 H23A 109.5 . .
C21 C23 H23B 109.5 . .
H23 C23 H23B 109.5 . .
H23A C23 H23B 109.5 . .
C21 C24 H24 109.5 . .
C21 C24 H24A 109.5 . .
H24 C24 H24A 109.5 . .
C21 C24 H24B 109.5 . .
H24 C24 H24B 109.5 . .
H24A C24 H24B 109.5 . .
C28 C25 C27 110.6(5) . .
C28 C25 C26 106.1(5) . .
C27 C25 C26 107.3(5) . .
C28 C25 P2 116.3(4) . .
C27 C25 P2 107.1(4) . .
C26 C25 P2 109.1(4) . .
C25 C26 H26 109.5 . .
C25 C26 H26A 109.5 . .
H26 C26 H26A 109.5 . .
C25 C26 H26B 109.5 . .
H26 C26 H26B 109.5 . .
H26A C26 H26B 109.5 . .
C25 C27 H27 109.5 . .
C25 C27 H27A 109.5 . .
H27 C27 H27A 109.5 . .
C25 C27 H27B 109.5 . .
H27 C27 H27B 109.5 . .
H27A C27 H27B 109.5 . .
C25 C28 H28 109.5 . .
C25 C28 H28A 109.5 . .
H28 C28 H28A 109.5 . .
C25 C28 H28B 109.5 . .
H28 C28 H28B 109.5 . .
H28A C28 H28B 109.5 . .
C30 C29 C34 120.0 . .
C30 C29 H29 120.0 . .
C34 C29 H29 120.0 . .
C31 C30 C29 120.0 . .
C31 C30 H30 120.0 . .
C29 C30 H30 120.0 . .
C32 C31 C30 120.0 . .
C32 C31 H31 120.0 . .
C30 C31 H31 120.0 . .
C33 C32 C31 120.0 . .
C33 C32 H32 120.0 . .
C31 C32 H32 120.0 . .
C32 C33 C34 120.0 . .
C32 C33 H33 120.0 . .
C34 C33 H33 120.0 . .
C33 C34 C29 120.0 . .
C33 C34 H34 120.0 . .
C29 C34 H34 120.0 . .
C36 C35 C37 122.2(17) . 5
C36 C35 H35 118.9 . .
C37 C35 H35 118.9 5 .
C35 C36 C37 118.5(19) . .
C35 C36 H36 120.7 . .
C37 C36 H36 120.7 . .
C35 C37 C36 119.2(16) 5 .
C35 C37 H37 120.4 5 .
C36 C37 H37 120.4 . .

loop_
_geom_bond_atom_site_label_1
_geom_bond_atom_site_label_2
_geom_bond_distance
_geom_bond_site_symmetry_2
Ir1 B1 2.014(6) .
Ir1 P2 2.3279(14) .
Ir1 P1 2.3288(14) .
Ir1 Cl1 2.4505(15) .
Ir1 H1 1.47(6) .
B1 N1 1.435(8) .
B1 N2 1.463(8) .
N1 C1 1.398(7) .
N1 C7 1.465(7) .
C1 C2 1.383(8) .
C1 C6 1.410(8) .
C2 C3 1.398(9) .
C2 H2 0.9500 .
C3 C4 1.394(10) .
C3 H3 0.9500 .
C4 C5 1.384(9) .
C4 H4 0.9500 .
C5 C6 1.398(8) .
C5 H5 0.9500 .
C6 N2 1.394(7) .
N2 C18 1.457(7) .
C7 C8 1.526(7) .
C7 H7 0.9900 .
C7 H7A 0.9900 .
C8 C9 1.544(7) .
C8 H8 0.9900 .
C8 H8A 0.9900 .
C9 P1 1.852(6) .
C9 H9 0.9900 .
C9 H9A 0.9900 .
P1 C14 1.895(6) .
P1 C10 1.903(6) .
C10 C12 1.525(8) .
C10 C11 1.536(8) .
C10 C13 1.537(8) .
C11 H11 0.9800 .
C11 H11A 0.9800 .
C11 H11B 0.9800 .
C12 H12 0.9800 .
C12 H12A 0.9800 .
C12 H12B 0.9800 .
C13 H13 0.9800 .
C13 H13A 0.9800 .
C13 H13B 0.9800 .
C14 C17 1.531(8) .
C14 C16 1.539(8) .
C14 C15 1.540(8) .
C15 H15 0.9800 .
C15 H15A 0.9800 .
C15 H15B 0.9800 .
C16 H16 0.9800 .
C16 H16A 0.9800 .
C16 H16B 0.9800 .
C17 H17 0.9800 .
C17 H17A 0.9800 .
C17 H17B 0.9800 .
C18 C19 1.526(7) .
C18 H18 0.9900 .
C18 H18A 0.9900 .
C19 C20 1.543(8) .
C19 H19 0.9900 .
C19 H19A 0.9900 .
C20 P2 1.838(6) .
C20 H20 0.9900 .
C20 H20A 0.9900 .
P2 C21 1.897(5) .
P2 C25 1.909(6) .
C21 C23 1.539(8) .
C21 C24 1.541(7) .
C21 C22 1.546(7) .
C22 H22 0.9800 .
C22 H22A 0.9800 .
C22 H22B 0.9800 .
C23 H23 0.9800 .
C23 H23A 0.9800 .
C23 H23B 0.9800 .
C24 H24 0.9800 .
C24 H24A 0.9800 .
C24 H24B 0.9800 .
C25 C28 1.523(8) .
C25 C27 1.534(8) .
C25 C26 1.550(8) .
C26 H26 0.9800 .
C26 H26A 0.9800 .
C26 H26B 0.9800 .
C27 H27 0.9800 .
C27 H27A 0.9800 .
C27 H27B 0.9800 .
C28 H28 0.9800 .
C28 H28A 0.9800 .
C28 H28B 0.9800 .
C29 C30 1.3900 .
C29 C34 1.3900 .
C29 H29 0.9500 .
C30 C31 1.3900 .
C30 H30 0.9500 .
C31 C32 1.3900 .
C31 H31 0.9500 .
C32 C33 1.3900 .
C32 H32 0.9500 .
C33 C34 1.3900 .
C33 H33 0.9500 .
C34 H34 0.9500 .
C35 C36 1.36(3) .
C35 C37 1.38(2) 5
C35 H35 0.9500 .
C36 C37 1.42(2) .
C36 H36 0.9500 .
C37 C35 1.38(2) 5
C37 H37 0.9500 .

loop_
_geom_hbond_atom_site_label_D
_geom_hbond_atom_site_label_H
_geom_hbond_atom_site_label_A
_geom_hbond_distance_DH
_geom_hbond_distance_HA
_geom_hbond_distance_DA
_geom_hbond_angle_DHA
C11 H11 Cl1 0.98 2.93 3.679(6) 134.4
C15 H15B Cl1 0.98 2.68 3.569(6) 150.4
C17 H17 Cl1 0.98 2.96 3.773(6) 140.7
C18 H18A Cl1 0.99 2.67 3.555(6) 149.1
C23 H23A N1 0.98 2.59 3.354(7) 135.0
C26 H26A Cl1 0.98 2.59 3.538(6) 161.5
C11 H11 Cl1 0.98 2.93 3.679(6) 134.4
C15 H15B Cl1 0.98 2.68 3.569(6) 150.4

loop_
_geom_torsion_atom_site_label_1
_geom_torsion_atom_site_label_2
_geom_torsion_atom_site_label_3
_geom_torsion_atom_site_label_4
_geom_torsion
_geom_torsion_site_symmetry_1
_geom_torsion_site_symmetry_4
N2 B1 N1 C1 1.0(6) . .
Ir1 B1 N1 C1 -179.3(5) . .
N2 B1 N1 C7 -169.8(5) . .
Ir1 B1 N1 C7 9.9(9) . .
B1 N1 C1 C2 177.6(6) . .
C7 N1 C1 C2 -10.6(9) . .
B1 N1 C1 C6 -2.1(6) . .
C7 N1 C1 C6 169.7(5) . .
N1 C1 C2 C3 -179.1(5) . .
C6 C1 C2 C3 0.5(8) . .
C1 C2 C3 C4 -1.2(9) . .
C2 C3 C4 C5 0.1(9) . .
C3 C4 C5 C6 1.5(9) . .
C4 C5 C6 N2 175.9(5) . .
C4 C5 C6 C1 -2.2(8) . .
C2 C1 C6 N2 -177.3(5) . .
N1 C1 C6 N2 2.4(6) . .
C2 C1 C6 C5 1.2(8) . .
N1 C1 C6 C5 -179.2(5) . .
C5 C6 N2 C18 1.6(8) . .
C1 C6 N2 C18 179.8(4) . .
C5 C6 N2 B1 -180.0(6) . .
C1 C6 N2 B1 -1.7(6) . .
N1 B1 N2 C6 0.5(6) . .
Ir1 B1 N2 C6 -179.3(4) . .
N1 B1 N2 C18 178.7(5) . .
Ir1 B1 N2 C18 -1.0(8) . .
C1 N1 C7 C8 109.2(6) . .
B1 N1 C7 C8 -80.9(7) . .
N1 C7 C8 C9 85.5(6) . .
C7 C8 C9 P1 -67.3(6) . .
C8 C9 P1 C14 -69.2(5) . .
C8 C9 P1 C10 176.6(4) . .
C8 C9 P1 Ir1 63.1(5) . .
C9 P1 C14 C17 89.3(4) . .
C10 P1 C14 C17 -164.9(4) . .
Ir1 P1 C14 C17 -39.1(4) . .
C9 P1 C14 C16 -30.5(5) . .
C10 P1 C14 C16 75.3(5) . .
Ir1 P1 C14 C16 -158.9(3) . .
C9 P1 C14 C15 -152.8(4) . .
C10 P1 C14 C15 -47.0(5) . .
Ir1 P1 C14 C15 78.8(4) . .
C6 N2 C18 C19 96.3(6) . .
B1 N2 C18 C19 -81.7(7) . .
N2 C18 C19 C20 87.8(6) . .
C18 C19 C20 P2 -61.0(6) . .
C19 C20 P2 C21 -69.7(5) . .
C19 C20 P2 C25 176.8(4) . .
C19 C20 P2 Ir1 59.7(5) . .
C20 P2 C21 C23 81.9(4) . .
C25 P2 C21 C23 -168.8(4) . .
Ir1 P2 C21 C23 -48.1(4) . .
C20 P2 C21 C24 -37.2(4) . .
C25 P2 C21 C24 72.1(4) . .
Ir1 P2 C21 C24 -167.2(3) . .
C20 P2 C21 C22 -161.2(4) . .
C25 P2 C21 C22 -51.9(4) . .
Ir1 P2 C21 C22 68.8(4) . .
C34 C29 C30 C31 0.0 . .
C29 C30 C31 C32 0.0 . .
C30 C31 C32 C33 0.0 . .
C31 C32 C33 C34 0.0 . .
C32 C33 C34 C29 0.0 . .
C30 C29 C34 C33 0.0 . .
C37 C35 C36 C37 0(3) 5 .
C35 C36 C37 C35 0(3) . 5
